data_4316509
loop_
_publ_author_name
'Volodimir D. Vreshch'
'Jen-Hsien Yang'
'Haitao Zhang'
'Alexander S. Filatov'
'Evgeny V. Dikarev'

_publ_contact_author_address
;
 Department of Chemistry
 University at Albany, SUNY
 1400 Washington Avenue
 Albany, NY 12222
;
_publ_contact_author_email dikarev@albany.edu
_publ_contact_author_fax (518)4423462
_publ_contact_author_name 'Evgeny V. Dikarev'
_publ_contact_author_phone (518)4424401
_publ_section_title
;
 Monomeric Square-Planar Cobalt(II) Acetylacetonate: Mystery or Mistake?
;
_journal_name_full 'Inorganic Chemistry'
_journal_page_first 8430
_journal_page_last 8434
_journal_paper_doi 10.1021/ic100963r
_journal_volume 49
_journal_year 2010
_chemical_formula_moiety 'C10 H14 Cu O4'
_chemical_formula_sum 'C10 H14 Cu O4'
_chemical_formula_weight 261.75
_chemical_name_systematic
;
 (2,4-Pentanedionato) copper (ii)
;
_space_group_IT_number 14
_symmetry_cell_setting monoclinic
_symmetry_space_group_name_Hall '-P 2yn'
_symmetry_space_group_name_H-M 'P 1 21/n 1'
_atom_sites_solution_hydrogens geom
_atom_sites_solution_primary direct
_atom_sites_solution_secondary difmap
_cell_angle_alpha 90
_cell_angle_beta 92.263(5)
_cell_angle_gamma 90
_cell_formula_units_Z 2
_cell_length_a 10.314(3)
_cell_length_b 4.6875(14)
_cell_length_c 11.323(3)
_cell_measurement_reflns_used 2161
_cell_measurement_temperature 190(2)
_cell_measurement_theta_max 25.03
_cell_measurement_theta_min 2.62
_cell_volume 547.0(3)
_computing_cell_refinement 'Bruker SMART'
_computing_data_collection 'Bruker SMART'
_computing_data_reduction 'Bruker SAINT'
_computing_molecular_graphics 'Bruker SHELXTL'
_computing_publication_material 'Bruker SHELXTL'
_computing_structure_refinement 'SHELXL-97 (Sheldrick, 1997)'
_computing_structure_solution 'Bruker SHELXTL'
_diffrn_ambient_temperature 190(2)
_diffrn_measured_fraction_theta_full 1
_diffrn_measured_fraction_theta_max 0.998
_diffrn_measurement_device_type 'Bruker SMART APEX CCD area-detector'
_diffrn_measurement_method '0.30\% \w scans'
_diffrn_radiation_monochromator graphite
_diffrn_radiation_type MoK\a
_diffrn_radiation_wavelength 0.71073
_diffrn_reflns_av_R_equivalents 0.0237
_diffrn_reflns_av_unetI/netI 0.022
_diffrn_reflns_limit_h_max 12
_diffrn_reflns_limit_h_min -11
_diffrn_reflns_limit_k_max 5
_diffrn_reflns_limit_k_min -5
_diffrn_reflns_limit_l_max 13
_diffrn_reflns_limit_l_min -13
_diffrn_reflns_number 3612
_diffrn_reflns_theta_full 25
_diffrn_reflns_theta_max 25.03
_diffrn_reflns_theta_min 2.62
_exptl_absorpt_coefficient_mu 1.987
_exptl_absorpt_correction_T_max 0.9248
_exptl_absorpt_correction_T_min 0.7162
_exptl_absorpt_correction_type empirical
_exptl_absorpt_process_details 'SADABS (Sheldrick, 1996)'
_exptl_crystal_colour blue-green
_exptl_crystal_density_diffrn 1.589
_exptl_crystal_density_method 'not measured'
_exptl_crystal_description plate
_exptl_crystal_F_000 270
_exptl_crystal_size_max 0.18
_exptl_crystal_size_mid 0.08
_exptl_crystal_size_min 0.04
_refine_diff_density_max 0.593
_refine_diff_density_min -0.267
_refine_diff_density_rms 0.084
_refine_ls_extinction_method none
_refine_ls_goodness_of_fit_ref 1.078
_refine_ls_hydrogen_treatment noref
_refine_ls_matrix_type full
_refine_ls_number_parameters 72
_refine_ls_number_reflns 976
_refine_ls_number_restraints 0
_refine_ls_restrained_S_all 1.078
_refine_ls_R_factor_all 0.041
_refine_ls_R_factor_gt 0.0342
_refine_ls_shift/su_max 0
_refine_ls_shift/su_mean 0
_refine_ls_structure_factor_coef Fsqd
_refine_ls_weighting_details 'calc w=1/[\s^2^(Fo^2^)+(0.0524P)^2^+0.4394P] where P=(Fo^2^+2Fc^2^)/3'
_refine_ls_weighting_scheme calc
_refine_ls_wR_factor_gt 0.0881
_refine_ls_wR_factor_ref 0.0922
_reflns_number_gt 823
_reflns_number_total 976
_reflns_threshold_expression >2sigma(I)
_cod_data_source_file ic100963r_si_001_1.cif
_cod_data_source_block 5
_cod_depositor_comments
;
The following automatic conversions were performed:

'_symmetry_cell_setting' value 'Monoclinic' changed to 'monoclinic'
according to the built-in table from CIF Core dictionary named
'cif_core.dic' version 2.4.1 from 2010-06-29.

Automatic conversion script
Id: cif_fix_values 1646 2011-03-28 12:23:43Z adriana 
;
_cod_database_code 4316509

loop_
_symmetry_equiv_pos_as_xyz
'x, y, z'
'-x+1/2, y+1/2, -z+1/2'
'-x, -y, -z'
'x-1/2, -y-1/2, z-1/2'

loop_
_atom_site_label
_atom_site_type_symbol
_atom_site_fract_x
_atom_site_fract_y
_atom_site_fract_z
_atom_site_U_iso_or_equiv
_atom_site_adp_type
_atom_site_occupancy
_atom_site_symmetry_multiplicity
_atom_site_calc_flag
_atom_site_refinement_flags
_atom_site_disorder_assembly
_atom_site_disorder_group
Cu1 Cu 0 0 0 0.0280(2) Uani 1 2 d S . .
O2 O -0.16190(19) 0.2036(4) -0.00604(17) 0.0317(5) Uani 1 1 d . . .
O1 O 0.06534(19) 0.1981(4) -0.13429(17) 0.0318(5) Uani 1 1 d . . .
C3 C -0.1094(3) 0.5244(6) -0.1593(3) 0.0295(7) Uani 1 1 d . . .
H3 H -0.1396 0.6854 -0.2033 0.035 Uiso 1 1 calc R . .
C5 C 0.0868(3) 0.5442(7) -0.2829(3) 0.0364(8) Uani 1 1 d . . .
H5A H 0.1415 0.3988 -0.3182 0.055 Uiso 1 1 calc R . .
H5B H 0.1416 0.6981 -0.2502 0.055 Uiso 1 1 calc R . .
H5C H 0.0262 0.6218 -0.3436 0.055 Uiso 1 1 calc R . .
C2 C -0.1895(3) 0.4178(7) -0.0730(3) 0.0288(7) Uani 1 1 d . . .
C1 C -0.3175(3) 0.5581(7) -0.0529(3) 0.0348(7) Uani 1 1 d . . .
H1A H -0.306 0.7051 0.0082 0.052 Uiso 1 1 calc R . .
H1B H -0.3795 0.4149 -0.0271 0.052 Uiso 1 1 calc R . .
H1C H -0.3505 0.6461 -0.1266 0.052 Uiso 1 1 calc R . .
C4 C 0.0120(3) 0.4126(7) -0.1863(3) 0.0300(7) Uani 1 1 d . . .

loop_
_atom_site_aniso_label
_atom_site_aniso_U_11
_atom_site_aniso_U_22
_atom_site_aniso_U_33
_atom_site_aniso_U_23
_atom_site_aniso_U_13
_atom_site_aniso_U_12
Cu1 0.0280(3) 0.0234(3) 0.0330(3) 0.0035(2) 0.0057(2) 0.0024(2)
O2 0.0304(11) 0.0273(11) 0.0379(12) 0.0045(9) 0.0055(9) 0.0007(9)
O1 0.0323(11) 0.0266(11) 0.0371(12) 0.0027(9) 0.0069(9) 0.0013(9)
C3 0.0320(16) 0.0277(16) 0.0286(16) 0.0032(12) 0.0003(12) 0.0042(12)
C5 0.0369(18) 0.0390(19) 0.0338(18) 0.0067(14) 0.0078(14) 0.0031(14)
C2 0.0273(15) 0.0271(15) 0.0315(16) -0.0043(13) -0.0036(12) -0.0005(12)
C1 0.0280(16) 0.0370(18) 0.0396(18) 0.0019(14) 0.0036(13) 0.0041(13)
C4 0.0364(17) 0.0269(15) 0.0267(15) -0.0016(13) 0.0008(13) -0.0015(13)

loop_
_atom_type_symbol
_atom_type_description
_atom_type_scat_dispersion_real
_atom_type_scat_dispersion_imag
_atom_type_scat_source
C C 0.0033 0.0016 'International Tables Vol C Tables 4.2.6.8 and 6.1.1.4'
H H 0 0 'International Tables Vol C Tables 4.2.6.8 and 6.1.1.4'
O O 0.0106 0.006 'International Tables Vol C Tables 4.2.6.8 and 6.1.1.4'
Cu Cu 0.3201 1.2651 'International Tables Vol C Tables 4.2.6.8 and 6.1.1.4'

loop_
_geom_angle_atom_site_label_1
_geom_angle_atom_site_label_2
_geom_angle_atom_site_label_3
_geom_angle
_geom_angle_site_symmetry_1
_geom_angle_site_symmetry_3
_geom_angle_publ_flag
O2 Cu1 O2 180.00(6) 3 . ?
O2 Cu1 O1 93.62(8) 3 3 ?
O2 Cu1 O1 86.38(8) . 3 ?
O2 Cu1 O1 86.38(8) 3 . ?
O2 Cu1 O1 93.62(8) . . ?
O1 Cu1 O1 180.00(12) 3 . ?
C2 O2 Cu1 125.6(2) . . ?
C4 O1 Cu1 125.8(2) . . ?
C2 C3 C4 125.2(3) . . ?
C2 C3 H3 117.4 . . ?
C4 C3 H3 117.4 . . ?
C4 C5 H5A 109.5 . . ?
C4 C5 H5B 109.5 . . ?
H5A C5 H5B 109.5 . . ?
C4 C5 H5C 109.5 . . ?
H5A C5 H5C 109.5 . . ?
H5B C5 H5C 109.5 . . ?
O2 C2 C3 124.7(3) . . ?
O2 C2 C1 115.4(3) . . ?
C3 C2 C1 119.8(3) . . ?
C2 C1 H1A 109.5 . . ?
C2 C1 H1B 109.5 . . ?
H1A C1 H1B 109.5 . . ?
C2 C1 H1C 109.5 . . ?
H1A C1 H1C 109.5 . . ?
H1B C1 H1C 109.5 . . ?
O1 C4 C3 124.4(3) . . ?
O1 C4 C5 115.9(3) . . ?
C3 C4 C5 119.7(3) . . ?

loop_
_geom_bond_atom_site_label_1
_geom_bond_atom_site_label_2
_geom_bond_distance
_geom_bond_site_symmetry_2
_geom_bond_publ_flag
Cu1 O2 1.922(2) 3 ?
Cu1 O2 1.922(2) . ?
Cu1 O1 1.926(2) 3 ?
Cu1 O1 1.926(2) . ?
O2 C2 1.283(4) . ?
O1 C4 1.279(4) . ?
C3 C2 1.398(4) . ?
C3 C4 1.402(4) . ?
C3 H3 0.95 . ?
C5 C4 1.496(4) . ?
C5 H5A 0.98 . ?
C5 H5B 0.98 . ?
C5 H5C 0.98 . ?
C2 C1 1.500(4) . ?
C1 H1A 0.98 . ?
C1 H1B 0.98 . ?
C1 H1C 0.98 . ?
